data_4133660
loop_
_publ_author_name
'Wertjes, William C.'
'Okumura, Mikiko'
'Sarlah, David'

_publ_section_title
;
 Palladium-Catalyzed Dearomative syn-1,4-Diamination.
;
_journal_issue 1
_journal_name_full 'Journal of the American Chemical Society'
_journal_page_first 163
_journal_page_last 167
_journal_paper_doi 10.1021/jacs.8b13030
_journal_volume 141
_journal_year 2019
_chemical_formula_moiety 'C16 H20 N4 O2, 0.66(H2 O)'
_chemical_formula_sum 'C16 H21.31 N4 O2.66'
_chemical_formula_weight 312.20
_chemical_name_systematic naphthalene_nPrNH2_MTAD
_space_group_crystal_system triclinic
_space_group_IT_number 2
_space_group_name_Hall '-P 1'
_space_group_name_H-M_alt 'P -1'
_atom_sites_solution_hydrogens mixed
_atom_sites_solution_primary dual
_audit_creation_date 2018-11-05
_audit_creation_method
;
Olex2 1.2
(compiled 2017.03.28 svn.r3405 for OlexSys, GUI svn.r5335)
;
_cell_angle_alpha 101.9240(10)
_cell_angle_beta 100.7390(10)
_cell_angle_gamma 100.1540(10)
_cell_formula_units_Z 4
_cell_length_a 9.8206(4)
_cell_length_b 11.1581(5)
_cell_length_c 15.3236(7)
_cell_measurement_reflns_used 48171
_cell_measurement_temperature 100(2)
_cell_measurement_theta_max 28.34
_cell_measurement_theta_min 2.29
_cell_volume 1573.33(12)
_computing_cell_refinement 'SAINT v8.37A (Bruker, 2015)'
_computing_data_reduction 'SAINT v8.37A (Bruker, 2015)'
_computing_molecular_graphics 'Olex2 (Dolomanov et al., 2009)'
_computing_publication_material 'Olex2 (Dolomanov et al., 2009)'
_computing_structure_refinement 'XL (Sheldrick, 2008)'
_computing_structure_solution 'XT (Sheldrick, 2015)'
_diffrn_ambient_temperature 100.01
_diffrn_detector 'Bruker Photon 100 area detector'
_diffrn_detector_type 'photon counter area detector'
_diffrn_measured_fraction_theta_full 0.999
_diffrn_measured_fraction_theta_max 0.997
_diffrn_measurement_device 'kappa diffractometer'
_diffrn_measurement_device_type 'Bruker D8 Venture/Photon 100'
_diffrn_measurement_method 'profile data from \f and \w scans'
_diffrn_radiation_monochromator 'multilayer mirrors'
_diffrn_radiation_probe x-ray
_diffrn_radiation_type MoK\a
_diffrn_radiation_wavelength 0.71073
_diffrn_reflns_av_unetI/netI 0.0645
_diffrn_reflns_Laue_measured_fraction_full 0.999
_diffrn_reflns_Laue_measured_fraction_max 0.997
_diffrn_reflns_limit_h_max 13
_diffrn_reflns_limit_h_min -13
_diffrn_reflns_limit_k_max 14
_diffrn_reflns_limit_k_min -14
_diffrn_reflns_limit_l_max 20
_diffrn_reflns_limit_l_min -20
_diffrn_reflns_number 117799
_diffrn_reflns_point_group_measured_fraction_full 0.999
_diffrn_reflns_point_group_measured_fraction_max 0.997
_diffrn_reflns_theta_full 25.242
_diffrn_reflns_theta_max 28.360
_diffrn_reflns_theta_min 2.165
_diffrn_source 'microfocus sealed X-ray tube'
_diffrn_source_target Mo
_diffrn_source_type 'Incoatec I\ms'
_diffrn_standards_number 0
_exptl_absorpt_coefficient_mu 0.092
_exptl_absorpt_correction_T_max 0.745687
_exptl_absorpt_correction_T_min 0.578653
_exptl_absorpt_correction_type multi-scan
_exptl_absorpt_process_details
;
 TWINABS-2012/1 (Bruker,2012) was used for absorption correction.
 
For component 1:
 wR2(int) was 0.1287 before and 0.0526 after correction.
 The Ratio of minimum to maximum transmission not present.
 The \l/2 correction factor is Not present
 
For component 2:
 wR2(int) was 0.1908 before and 0.0820 after correction.
 The Ratio of minimum to maximum transmission is 0.78.
 The \l/2 correction factor is Not present

Final HKLF 4 output contains 117894 reflections, Rint = 0.0542
 (78965 with I > 3sig(I), Rint = 0.0473)
;
_exptl_crystal_colour 'clear colourless'
_exptl_crystal_colour_lustre clear
_exptl_crystal_colour_primary colourless
_exptl_crystal_density_diffrn 1.318
_exptl_crystal_description plate
_exptl_crystal_F_000 666
_exptl_crystal_recrystallization_method
'Crystallization was conducted by slow diffusion in dichloromethane/diethyl ether.'
_exptl_crystal_size_max 0.561
_exptl_crystal_size_mid 0.39
_exptl_crystal_size_min 0.238
_refine_diff_density_max 0.474
_refine_diff_density_min -0.288
_refine_diff_density_rms 0.055
_refine_ls_extinction_coef 0.051(3)
_refine_ls_extinction_expression Fc^*^=kFc[1+0.001xFc^2^\l^3^/sin(2\q)]^-1/4^
_refine_ls_extinction_method 'SHELXL-2014/7 (Sheldrick 2014'
_refine_ls_goodness_of_fit_ref 1.029
_refine_ls_hydrogen_treatment mixed
_refine_ls_matrix_type full
_refine_ls_number_parameters 463
_refine_ls_number_reflns 117799
_refine_ls_number_restraints 1
_refine_ls_restrained_S_all 1.029
_refine_ls_R_factor_all 0.0799
_refine_ls_R_factor_gt 0.0551
_refine_ls_shift/su_max 0.000
_refine_ls_shift/su_mean 0.000
_refine_ls_structure_factor_coef Fsqd
_refine_ls_weighting_details 'w=1/[\s^2^(Fo^2^)+(0.0489P)^2^+0.5493P] where P=(Fo^2^+2Fc^2^)/3'
_refine_ls_weighting_scheme calc
_refine_ls_wR_factor_gt 0.1248
_refine_ls_wR_factor_ref 0.1376
_reflns_Friedel_coverage 0.000
_reflns_number_gt 88361
_reflns_number_total 117799
_reflns_threshold_expression 'I > 2\s(I)'
_cod_data_source_file ja8b13030_si_005.cif
_cod_data_source_block twin5
_cod_database_code 4133660
_shelx_shelxl_version_number 2014/7
_shelx_space_group_comment
;
The symmetry employed for this shelxl refinement is uniquely defined
by the following loop, which should always be used as a source of
symmetry information in preference to the above space-group names.
They are only intended as comments.
;
_shelx_estimated_absorpt_t_max 0.978
_shelx_estimated_absorpt_t_min 0.950
_olex2_refinement_description
;
1. Twinned data refinement
 Scales: 0.7544
 0.2456
2. Fixed Uiso
 At 1.2 times of:
  All C(H) groups, All C(H,H) groups
 At 1.5 times of:
  All C(H,H,H) groups, All N(H,H) groups, All O(H,H) groups
3. Restrained distances
 O5-H5A \\sim O5-H5B
 with sigma of 0.01
4. Others
 Sof(O7)=Sof(H7A)=Sof(H7B)=FVAR(1)
 Sof(O6)=Sof(H6A)=Sof(H6B)=FVAR(2)
 Sof(O5)=Sof(H5A)=Sof(H5B)=FVAR(3)
5.a Ternary CH refined with riding coordinates:
 C1(H1), C4(H4), C17(H17), C20(H20)
5.b Secondary CH2 refined with riding coordinates:
 C14(H14A,H14B), C15(H15A,H15B), C30(H30A,H30B), C31(H31A,H31B)
5.c Aromatic/amide H refined with riding coordinates:
 C2(H2), C3(H3), C6(H6), C7(H7), C8(H8), C9(H9), C18(H18), C19(H19), C22(H22),
 C23(H23), C24(H24), C25(H25)
5.d Idealised Me refined as rotating group:
 C13(H13A,H13B,H13C), C16(H16A,H16B,H16C), C29(H29A,H29B,H29C), C32(H32A,H32B,
 H32C)
;
_olex2_exptl_crystal_mounting_method 'The crystal was mounted on the spindle axis of 3 -3 4.'
_olex2_submission_original_sample_id naphthalene_nPrNH2_MTAD
_olex2_submission_special_instructions 'No special instructions were received'

loop_
_space_group_symop_operation_xyz
'x, y, z'
'-x, -y, -z'

loop_
_atom_site_label
_atom_site_type_symbol
_atom_site_fract_x
_atom_site_fract_y
_atom_site_fract_z
_atom_site_U_iso_or_equiv
_atom_site_adp_type
_atom_site_occupancy
_atom_site_site_symmetry_order
_atom_site_calc_flag
_atom_site_refinement_flags_posn
_atom_site_refinement_flags_occupancy
_atom_site_disorder_assembly
_atom_site_disorder_group
O1 O 0.48541(17) 0.73566(15) 0.36930(11) 0.0368(4) Uani 1 1 d . . . .
O2 O 0.06406(15) 0.44494(15) 0.32375(10) 0.0301(4) Uani 1 1 d . . . .
O3 O 0.43675(19) 0.70810(16) 0.07088(11) 0.0423(5) Uani 1 1 d . . . .
O4 O 0.04200(16) 0.78069(16) -0.10894(10) 0.0331(4) Uani 1 1 d . . . .
O5 O 0.4850(5) 0.4713(4) 0.0800(3) 0.0649(17) Uani 0.544(7) 1 d D P . .
H5A H 0.475(7) 0.540(6) 0.066(5) 0.097 Uiso 0.544(7) 1 d DR P . .
H5B H 0.511(7) 0.436(6) 0.033(4) 0.097 Uiso 0.544(7) 1 d DR P . .
O6 O 0.6215(16) 0.718(2) 0.2379(8) 0.053(4) Uani 0.31(2) 1 d . P A 1
H6A H 0.543(15) 0.641(13) 0.174(10) 0.079 Uiso 0.31(2) 1 d R P A 1
H6B H 0.597(17) 0.726(14) 0.272(11) 0.079 Uiso 0.31(2) 1 d R P A 1
O7 O 0.5932(8) 0.641(2) 0.2130(8) 0.053(4) Uani 0.46(3) 1 d . P B 2
H7A H 0.565(10) 0.718(8) 0.179(7) 0.080 Uiso 0.46(3) 1 d R P B 2
H7B H 0.537(9) 0.688(8) 0.272(7) 0.080 Uiso 0.46(3) 1 d R P B 2
N1 N 0.36716(18) 0.64065(17) 0.46413(12) 0.0244(4) Uani 1 1 d . . . .
N2 N 0.23937(18) 0.55270(17) 0.45422(12) 0.0247(4) Uani 1 1 d . . . .
N3 N 0.26985(19) 0.58383(17) 0.31964(12) 0.0255(4) Uani 1 1 d . . . .
N4 N 0.17115(19) 0.52014(17) 0.61657(13) 0.0223(4) Uani 1 1 d . . . .
H4A H 0.083(3) 0.537(2) 0.6304(15) 0.033 Uiso 1 1 d R . . .
H4B H 0.182(2) 0.533(2) 0.5556(17) 0.033 Uiso 1 1 d R . . .
N5 N 0.34127(19) 0.88382(18) 0.06389(12) 0.0259(4) Uani 1 1 d . . . .
N6 N 0.22291(18) 0.91128(18) 0.01016(12) 0.0251(4) Uani 1 1 d . . . .
N7 N 0.2308(2) 0.71061(18) -0.03420(13) 0.0293(5) Uani 1 1 d . . . .
N8 N 0.18807(19) 1.15610(19) 0.05831(12) 0.0231(4) Uani 1 1 d . . . .
H8A H 0.102(3) 1.166(2) 0.0769(16) 0.035 Uiso 1 1 d R . . .
H8B H 0.184(2) 1.065(2) 0.0339(15) 0.035 Uiso 1 1 d R . . .
C1 C 0.4495(2) 0.7113(2) 0.55581(15) 0.0241(5) Uani 1 1 d . . . .
H1 H 0.5345 0.7693 0.5487 0.029 Uiso 1 1 calc R . . .
C2 C 0.5015(2) 0.62292(19) 0.60947(15) 0.0238(5) Uani 1 1 d . . . .
H2 H 0.5861 0.5965 0.6014 0.029 Uiso 1 1 calc R . . .
C3 C 0.4330(2) 0.5810(2) 0.66738(15) 0.0243(5) Uani 1 1 d . . . .
H3 H 0.4706 0.5268 0.7009 0.029 Uiso 1 1 calc R . . .
C4 C 0.2962(2) 0.6173(2) 0.68158(15) 0.0223(5) Uani 1 1 d . . . .
H4 H 0.2894 0.6190 0.7461 0.027 Uiso 1 1 calc R . . .
C5 C 0.2880(2) 0.7446(2) 0.66422(14) 0.0223(5) Uani 1 1 d . . . .
C6 C 0.2086(2) 0.8182(2) 0.70928(16) 0.0283(6) Uani 1 1 d . . . .
H6 H 0.1533 0.7858 0.7474 0.034 Uiso 1 1 calc R . . .
C7 C 0.2107(2) 0.9389(2) 0.69809(17) 0.0358(6) Uani 1 1 d . . . .
H7 H 0.1578 0.9896 0.7293 0.043 Uiso 1 1 calc R . . .
C8 C 0.2895(2) 0.9854(2) 0.64174(18) 0.0356(6) Uani 1 1 d . . . .
H8 H 0.2928 1.0688 0.6356 0.043 Uiso 1 1 calc R . . .
C9 C 0.3632(2) 0.9113(2) 0.59454(16) 0.0304(6) Uani 1 1 d . . . .
H9 H 0.4143 0.9427 0.5541 0.036 Uiso 1 1 calc R . . .
C10 C 0.3636(2) 0.7905(2) 0.60552(14) 0.0222(5) Uani 1 1 d . . . .
C11 C 0.3858(2) 0.6629(2) 0.38345(16) 0.0258(5) Uani 1 1 d . . . .
C12 C 0.1811(2) 0.5202(2) 0.36498(15) 0.0239(5) Uani 1 1 d . . . .
C13 C 0.2406(3) 0.5723(2) 0.22145(16) 0.0374(6) Uani 1 1 d . . . .
H13A H 0.1702 0.4942 0.1899 0.056 Uiso 1 1 calc GR . . .
H13B H 0.3286 0.5709 0.2002 0.056 Uiso 1 1 calc GR . . .
H13C H 0.2033 0.6440 0.2080 0.056 Uiso 1 1 calc GR . . .
C14 C 0.1706(2) 0.3883(2) 0.61996(16) 0.0268(5) Uani 1 1 d . . . .
H14A H 0.1617 0.3776 0.6813 0.032 Uiso 1 1 calc R . . .
H14B H 0.2615 0.3683 0.6096 0.032 Uiso 1 1 calc R . . .
C15 C 0.0470(2) 0.2984(2) 0.54690(17) 0.0313(6) Uani 1 1 d . . . .
H15A H -0.0439 0.3177 0.5580 0.038 Uiso 1 1 calc R . . .
H15B H 0.0550 0.3105 0.4857 0.038 Uiso 1 1 calc R . . .
C16 C 0.0469(3) 0.1643(2) 0.54856(16) 0.0326(6) Uani 1 1 d . . . .
H16A H -0.0335 0.1084 0.5014 0.049 Uiso 1 1 calc GR . . .
H16B H 0.0380 0.1521 0.6090 0.049 Uiso 1 1 calc GR . . .
H16C H 0.1360 0.1447 0.5364 0.049 Uiso 1 1 calc GR . . .
C17 C 0.4289(2) 0.9802(2) 0.14484(14) 0.0255(5) Uani 1 1 d . . . .
H17 H 0.5040 0.9433 0.1760 0.031 Uiso 1 1 calc R . . .
C18 C 0.5008(2) 1.0906(2) 0.11552(14) 0.0272(5) Uani 1 1 d . . . .
H18 H 0.5872 1.0879 0.0966 0.033 Uiso 1 1 calc R . . .
C19 C 0.4475(2) 1.1912(2) 0.11527(15) 0.0273(5) Uani 1 1 d . . . .
H19 H 0.4975 1.2593 0.0971 0.033 Uiso 1 1 calc R . . .
C20 C 0.3097(2) 1.2013(2) 0.14292(14) 0.0248(5) Uani 1 1 d . . . .
H20 H 0.3142 1.2912 0.1720 0.030 Uiso 1 1 calc R . . .
C21 C 0.2801(2) 1.1228(2) 0.20971(14) 0.0244(5) Uani 1 1 d . . . .
C22 C 0.1954(2) 1.1562(2) 0.27046(15) 0.0310(6) Uani 1 1 d . . . .
H22 H 0.1531 1.2261 0.2682 0.037 Uiso 1 1 calc R . . .
C23 C 0.1735(2) 1.0871(3) 0.33382(16) 0.0370(6) Uani 1 1 d . . . .
H23 H 0.1157 1.1096 0.3750 0.044 Uiso 1 1 calc R . . .
C24 C 0.2351(2) 0.9856(3) 0.33749(16) 0.0370(6) Uani 1 1 d . . . .
H24 H 0.2214 0.9399 0.3822 0.044 Uiso 1 1 calc R . . .
C25 C 0.3169(2) 0.9503(2) 0.27636(15) 0.0308(6) Uani 1 1 d . . . .
H25 H 0.3579 0.8797 0.2786 0.037 Uiso 1 1 calc R . . .
C26 C 0.3391(2) 1.0184(2) 0.21159(14) 0.0244(5) Uani 1 1 d . . . .
C27 C 0.3469(3) 0.7623(2) 0.03857(16) 0.0300(5) Uani 1 1 d . . . .
C28 C 0.1560(2) 0.8030(2) -0.04851(15) 0.0255(5) Uani 1 1 d . . . .
C29 C 0.1864(3) 0.5784(2) -0.08210(18) 0.0447(7) Uani 1 1 d . . . .
H29A H 0.1480 0.5300 -0.0421 0.067 Uiso 1 1 calc GR . . .
H29B H 0.2683 0.5484 -0.0987 0.067 Uiso 1 1 calc GR . . .
H29C H 0.1130 0.5677 -0.1378 0.067 Uiso 1 1 calc GR . . .
C30 C 0.2010(2) 1.2232(2) -0.01530(15) 0.0281(5) Uani 1 1 d . . . .
H30A H 0.2943 1.2225 -0.0309 0.034 Uiso 1 1 calc R . . .
H30B H 0.1960 1.3118 0.0069 0.034 Uiso 1 1 calc R . . .
C31 C 0.0828(2) 1.1606(2) -0.10001(15) 0.0309(6) Uani 1 1 d . . . .
H31A H 0.0923 1.0739 -0.1244 0.037 Uiso 1 1 calc R . . .
H31B H -0.0101 1.1555 -0.0830 0.037 Uiso 1 1 calc R . . .
C32 C 0.0864(3) 1.2318(2) -0.17353(17) 0.0447(7) Uani 1 1 d . . . .
H32A H 0.0113 1.1867 -0.2280 0.067 Uiso 1 1 calc GR . . .
H32B H 0.1791 1.2389 -0.1894 0.067 Uiso 1 1 calc GR . . .
H32C H 0.0711 1.3160 -0.1509 0.067 Uiso 1 1 calc GR . . .

loop_
_atom_site_aniso_label
_atom_site_aniso_U_11
_atom_site_aniso_U_22
_atom_site_aniso_U_33
_atom_site_aniso_U_23
_atom_site_aniso_U_13
_atom_site_aniso_U_12
O1 0.0332(10) 0.0397(10) 0.0373(10) 0.0203(8) 0.0058(8) -0.0024(8)
O2 0.0182(8) 0.0385(10) 0.0245(9) -0.0063(7) 0.0031(7) 0.0016(7)
O3 0.0570(12) 0.0464(11) 0.0340(10) 0.0228(9) 0.0090(9) 0.0254(9)
O4 0.0208(8) 0.0479(11) 0.0217(9) -0.0042(7) 0.0019(7) 0.0029(7)
O5 0.089(3) 0.048(3) 0.093(4) 0.038(2) 0.059(3) 0.042(2)
O6 0.067(6) 0.060(10) 0.026(5) 0.001(6) -0.007(5) 0.032(6)
O7 0.033(3) 0.108(11) 0.039(5) 0.042(6) 0.015(3) 0.031(4)
N1 0.0180(9) 0.0300(11) 0.0209(10) 0.0029(8) 0.0039(8) -0.0015(8)
N2 0.0151(9) 0.0311(11) 0.0214(10) -0.0005(8) 0.0038(8) -0.0026(8)
N3 0.0224(10) 0.0330(11) 0.0211(10) 0.0068(8) 0.0037(8) 0.0076(8)
N4 0.0154(10) 0.0263(10) 0.0210(10) 0.0013(8) 0.0021(8) 0.0016(8)
N5 0.0225(10) 0.0346(11) 0.0192(10) 0.0066(8) 0.0000(8) 0.0085(8)
N6 0.0174(10) 0.0353(11) 0.0190(10) 0.0022(8) -0.0004(8) 0.0065(8)
N7 0.0345(11) 0.0290(11) 0.0235(10) 0.0074(9) 0.0078(9) 0.0027(9)
N8 0.0164(10) 0.0310(11) 0.0184(10) 0.0030(8) 0.0016(8) 0.0020(8)
C1 0.0144(10) 0.0272(12) 0.0251(12) 0.0021(10) 0.0011(9) -0.0010(9)
C2 0.0141(10) 0.0237(12) 0.0284(12) 0.0001(10) -0.0006(9) 0.0041(9)
C3 0.0175(11) 0.0242(12) 0.0258(12) 0.0031(10) -0.0040(9) 0.0033(9)
C4 0.0169(11) 0.0268(12) 0.0184(11) 0.0016(9) 0.0003(9) 0.0010(9)
C5 0.0151(10) 0.0250(12) 0.0198(11) -0.0011(9) -0.0041(9) 0.0027(9)
C6 0.0171(11) 0.0359(14) 0.0238(12) -0.0039(10) -0.0017(9) 0.0051(10)
C7 0.0222(12) 0.0346(14) 0.0399(15) -0.0075(12) -0.0070(11) 0.0134(11)
C8 0.0260(13) 0.0254(13) 0.0473(16) 0.0043(12) -0.0086(12) 0.0082(11)
C9 0.0203(12) 0.0293(13) 0.0351(14) 0.0076(11) -0.0058(10) 0.0020(10)
C10 0.0135(10) 0.0234(12) 0.0232(11) 0.0009(9) -0.0038(9) 0.0016(9)
C11 0.0238(12) 0.0272(13) 0.0282(13) 0.0102(10) 0.0041(10) 0.0081(10)
C12 0.0172(11) 0.0301(13) 0.0234(12) 0.0007(10) 0.0058(9) 0.0082(9)
C13 0.0411(15) 0.0469(17) 0.0237(13) 0.0119(12) 0.0027(11) 0.0101(13)
C14 0.0219(12) 0.0271(13) 0.0295(13) 0.0063(10) 0.0043(10) 0.0033(10)
C15 0.0211(12) 0.0282(13) 0.0402(15) 0.0054(11) 0.0005(11) 0.0044(10)
C16 0.0317(13) 0.0336(14) 0.0305(14) 0.0083(11) 0.0052(11) 0.0042(11)
C17 0.0168(11) 0.0385(14) 0.0192(11) 0.0072(10) 0.0006(9) 0.0047(10)
C18 0.0143(11) 0.0457(15) 0.0180(11) 0.0070(10) 0.0015(9) 0.0011(10)
C19 0.0167(11) 0.0398(14) 0.0203(12) 0.0088(10) 0.0009(9) -0.0043(10)
C20 0.0184(11) 0.0299(13) 0.0192(11) 0.0013(10) -0.0008(9) -0.0012(9)
C21 0.0150(11) 0.0351(13) 0.0151(11) 0.0013(10) -0.0010(9) -0.0043(9)
C22 0.0193(12) 0.0435(15) 0.0214(12) -0.0023(11) 0.0003(10) 0.0006(10)
C23 0.0203(12) 0.0646(18) 0.0189(12) 0.0034(12) 0.0058(10) -0.0018(12)
C24 0.0223(13) 0.0619(19) 0.0219(13) 0.0165(12) 0.0021(10) -0.0071(12)
C25 0.0205(12) 0.0441(15) 0.0223(12) 0.0112(11) -0.0024(10) -0.0028(10)
C26 0.0135(10) 0.0368(13) 0.0169(11) 0.0046(10) -0.0012(9) -0.0024(9)
C27 0.0365(14) 0.0363(14) 0.0238(12) 0.0153(11) 0.0127(11) 0.0093(11)
C28 0.0213(12) 0.0353(14) 0.0189(11) 0.0037(10) 0.0090(9) 0.0025(10)
C29 0.067(2) 0.0265(14) 0.0378(16) 0.0073(12) 0.0151(15) 0.0009(13)
C30 0.0252(12) 0.0333(13) 0.0242(12) 0.0093(10) 0.0023(10) 0.0035(10)
C31 0.0257(12) 0.0421(15) 0.0217(12) 0.0069(11) 0.0043(10) 0.0015(11)
C32 0.0537(17) 0.0397(16) 0.0291(14) 0.0086(12) -0.0082(13) -0.0009(14)

loop_
_atom_type_symbol
_atom_type_description
_atom_type_scat_dispersion_real
_atom_type_scat_dispersion_imag
_atom_type_scat_source
C C 0.0033 0.0016 'International Tables Vol C Tables 4.2.6.8 and 6.1.1.4'
H H 0.0000 0.0000 'International Tables Vol C Tables 4.2.6.8 and 6.1.1.4'
N N 0.0061 0.0033 'International Tables Vol C Tables 4.2.6.8 and 6.1.1.4'
O O 0.0106 0.0060 'International Tables Vol C Tables 4.2.6.8 and 6.1.1.4'

loop_
_geom_angle_atom_site_label_1
_geom_angle_atom_site_label_2
_geom_angle_atom_site_label_3
_geom_angle
H5A O5 H5B 99(5)
H6A O6 H6B 113(10)
H7A O7 H7B 84(6)
N2 N1 C1 119.77(17)
C11 N1 N2 112.40(17)
C11 N1 C1 126.94(18)
C12 N2 N1 104.76(17)
C11 N3 C12 109.13(18)
C11 N3 C13 125.7(2)
C12 N3 C13 125.13(19)
H4A N4 H4B 112.7(19)
C4 N4 H4A 109.8(13)
C4 N4 H4B 102.3(13)
C14 N4 H4A 106.7(14)
C14 N4 H4B 110.4(13)
C14 N4 C4 114.98(17)
N6 N5 C17 119.19(17)
C27 N5 N6 112.36(18)
C27 N5 C17 127.87(19)
C28 N6 N5 104.80(18)
C27 N7 C28 109.12(19)
C27 N7 C29 125.1(2)
C28 N7 C29 125.6(2)
H8A N8 H8B 110.2(19)
C20 N8 H8A 108.0(14)
C20 N8 H8B 106.1(13)
C30 N8 H8A 107.7(14)
C30 N8 H8B 109.5(13)
C30 N8 C20 115.29(17)
N1 C1 H1 108.0
N1 C1 C2 110.04(17)
N1 C1 C10 111.17(16)
C2 C1 H1 108.0
C2 C1 C10 111.61(18)
C10 C1 H1 108.0
C1 C2 H2 119.0
C3 C2 C1 121.9(2)
C3 C2 H2 119.0
C2 C3 H3 119.2
C2 C3 C4 121.5(2)
C4 C3 H3 119.2
N4 C4 H4 108.9
C3 C4 N4 109.31(17)
C3 C4 H4 108.9
C3 C4 C5 112.23(18)
C5 C4 N4 108.45(16)
C5 C4 H4 108.9
C6 C5 C4 120.4(2)
C10 C5 C4 119.81(19)
C10 C5 C6 119.8(2)
C5 C6 H6 120.1
C7 C6 C5 119.7(2)
C7 C6 H6 120.1
C6 C7 H7 119.9
C8 C7 C6 120.2(2)
C8 C7 H7 119.9
C7 C8 H8 120.0
C9 C8 C7 120.1(2)
C9 C8 H8 120.0
C8 C9 H9 119.7
C8 C9 C10 120.6(2)
C10 C9 H9 119.7
C5 C10 C1 120.30(19)
C5 C10 C9 119.5(2)
C9 C10 C1 120.1(2)
O1 C11 N1 128.1(2)
O1 C11 N3 127.7(2)
N1 C11 N3 104.17(18)
O2 C12 N2 127.6(2)
O2 C12 N3 122.9(2)
N2 C12 N3 109.47(18)
N3 C13 H13A 109.5
N3 C13 H13B 109.5
N3 C13 H13C 109.5
H13A C13 H13B 109.5
H13A C13 H13C 109.5
H13B C13 H13C 109.5
N4 C14 H14A 109.6
N4 C14 H14B 109.6
N4 C14 C15 110.39(18)
H14A C14 H14B 108.1
C15 C14 H14A 109.6
C15 C14 H14B 109.6
C14 C15 H15A 109.5
C14 C15 H15B 109.5
H15A C15 H15B 108.1
C16 C15 C14 110.87(19)
C16 C15 H15A 109.5
C16 C15 H15B 109.5
C15 C16 H16A 109.5
C15 C16 H16B 109.5
C15 C16 H16C 109.5
H16A C16 H16B 109.5
H16A C16 H16C 109.5
H16B C16 H16C 109.5
N5 C17 H17 108.2
N5 C17 C18 109.77(17)
N5 C17 C26 110.35(17)
C18 C17 H17 108.2
C18 C17 C26 111.91(19)
C26 C17 H17 108.2
C17 C18 H18 119.0
C19 C18 C17 122.0(2)
C19 C18 H18 119.0
C18 C19 H19 119.0
C18 C19 C20 122.0(2)
C20 C19 H19 119.0
N8 C20 H20 109.0
C19 C20 N8 109.30(17)
C19 C20 H20 109.0
C19 C20 C21 112.14(19)
C21 C20 N8 108.24(17)
C21 C20 H20 109.0
C22 C21 C20 120.0(2)
C26 C21 C20 120.00(19)
C26 C21 C22 120.0(2)
C21 C22 H22 120.1
C23 C22 C21 119.7(2)
C23 C22 H22 120.1
C22 C23 H23 119.8
C24 C23 C22 120.4(2)
C24 C23 H23 119.8
C23 C24 H24 119.8
C23 C24 C25 120.3(2)
C25 C24 H24 119.8
C24 C25 H25 120.0
C24 C25 C26 120.0(2)
C26 C25 H25 120.0
C21 C26 C17 120.29(19)
C21 C26 C25 119.6(2)
C25 C26 C17 120.1(2)
O3 C27 N5 128.7(2)
O3 C27 N7 127.1(2)
N5 C27 N7 104.2(2)
O4 C28 N6 127.8(2)
O4 C28 N7 122.7(2)
N6 C28 N7 109.47(19)
N7 C29 H29A 109.5
N7 C29 H29B 109.5
N7 C29 H29C 109.5
H29A C29 H29B 109.5
H29A C29 H29C 109.5
H29B C29 H29C 109.5
N8 C30 H30A 109.6
N8 C30 H30B 109.6
N8 C30 C31 110.46(18)
H30A C30 H30B 108.1
C31 C30 H30A 109.6
C31 C30 H30B 109.6
C30 C31 H31A 109.3
C30 C31 H31B 109.3
H31A C31 H31B 107.9
C32 C31 C30 111.8(2)
C32 C31 H31A 109.3
C32 C31 H31B 109.3
C31 C32 H32A 109.5
C31 C32 H32B 109.5
C31 C32 H32C 109.5
H32A C32 H32B 109.5
H32A C32 H32C 109.5
H32B C32 H32C 109.5

loop_
_geom_bond_atom_site_label_1
_geom_bond_atom_site_label_2
_geom_bond_distance
O1 C11 1.239(3)
O2 C12 1.263(2)
O3 C27 1.241(3)
O4 C28 1.262(2)
O5 H5A 0.86(5)
O5 H5B 0.86(5)
O6 H6A 1.19(14)
O6 H6B 0.61(17)
O7 H7A 1.14(9)
O7 H7B 1.22(10)
N1 N2 1.412(2)
N1 C1 1.464(3)
N1 C11 1.349(3)
N2 C12 1.326(3)
N3 C11 1.380(3)
N3 C12 1.399(3)
N3 C13 1.452(3)
N4 H4A 0.97(2)
N4 H4B 1.00(2)
N4 C4 1.518(3)
N4 C14 1.482(3)
N5 N6 1.413(2)
N5 C17 1.470(3)
N5 C27 1.345(3)
N6 C28 1.323(3)
N7 C27 1.380(3)
N7 C28 1.397(3)
N7 C29 1.453(3)
N8 H8A 0.96(2)
N8 H8B 1.00(2)
N8 C20 1.517(3)
N8 C30 1.489(3)
C1 H1 1.0000
C1 C2 1.505(3)
C1 C10 1.516(3)
C2 H2 0.9500
C2 C3 1.320(3)
C3 H3 0.9500
C3 C4 1.509(3)
C4 H4 1.0000
C4 C5 1.511(3)
C5 C6 1.397(3)
C5 C10 1.388(3)
C6 H6 0.9500
C6 C7 1.390(3)
C7 H7 0.9500
C7 C8 1.381(4)
C8 H8 0.9500
C8 C9 1.375(3)
C9 H9 0.9500
C9 C10 1.393(3)
C13 H13A 0.9800
C13 H13B 0.9800
C13 H13C 0.9800
C14 H14A 0.9900
C14 H14B 0.9900
C14 C15 1.527(3)
C15 H15A 0.9900
C15 H15B 0.9900
C15 C16 1.502(3)
C16 H16A 0.9800
C16 H16B 0.9800
C16 H16C 0.9800
C17 H17 1.0000
C17 C18 1.502(3)
C17 C26 1.515(3)
C18 H18 0.9500
C18 C19 1.320(3)
C19 H19 0.9500
C19 C20 1.507(3)
C20 H20 1.0000
C20 C21 1.514(3)
C21 C22 1.397(3)
C21 C26 1.392(3)
C22 H22 0.9500
C22 C23 1.383(3)
C23 H23 0.9500
C23 C24 1.381(4)
C24 H24 0.9500
C24 C25 1.385(3)
C25 H25 0.9500
C25 C26 1.394(3)
C29 H29A 0.9800
C29 H29B 0.9800
C29 H29C 0.9800
C30 H30A 0.9900
C30 H30B 0.9900
C30 C31 1.516(3)
C31 H31A 0.9900
C31 H31B 0.9900
C31 C32 1.509(3)
C32 H32A 0.9800
C32 H32B 0.9800
C32 H32C 0.9800

loop_
_geom_hbond_atom_site_label_D
_geom_hbond_atom_site_label_H
_geom_hbond_atom_site_label_A
_geom_hbond_distance_DH
_geom_hbond_distance_HA
_geom_hbond_distance_DA
_geom_hbond_angle_DHA
_geom_hbond_site_symmetry_A
O5 H5A O3 0.86(5) 1.96(6) 2.792(4) 162(7) .
O5 H5B O3 0.86(5) 2.21(5) 3.039(4) 162(6) 2_665
O5 H5B O5 0.86(5) 2.19(6) 2.712(8) 119(5) 2_665
O6 H6A O3 1.19(14) 2.07(17) 2.819(11) 117(10) .
O6 H6A O5 1.19(14) 2.05(13) 3.15(2) 153(12) .
O6 H6B O1 0.61(17) 2.00(16) 2.609(11) 170(19) .
O7 H7A O3 1.14(9) 1.86(11) 2.736(6) 130(8) .
O7 H7B O1 1.22(10) 1.68(10) 2.874(13) 165(7) .
N4 H4A O2 0.97(2) 1.75(2) 2.698(2) 168(2) 2_566
N4 H4B N2 1.00(2) 1.79(2) 2.771(3) 168(2) .
N8 H8A O4 0.96(2) 1.74(2) 2.682(2) 167(2) 2_575
N8 H8B N6 1.00(2) 1.80(2) 2.778(3) 165(2) .

loop_
_twin_individual_id
_twin_individual_mass_fraction_refined
1 0.7544
2 0.2456
